data_1544911
loop_
_publ_author_name
'Kumada, N.'
'Miura, A.'
'Takei, T.'
'Yashima, M.'

_publ_section_title
;
 Crystal structures of a pentavalent bismuthate, SrBi2O6 and a lead
 bismuth oxide (Pb1/3Bi2/3)O1.4
;
_journal_name_full 'Journal of Asian Ceramic Societies'
_journal_page_first 150
_journal_page_last 153
_journal_volume 2
_journal_year 2014
_chemical_formula_sum 'Bi0.667 O1.4 Pb0.333'
_chemical_name_common Pb1/3Bi2/3O1.4
_chemical_name_mineral Pb1/3Bi2/3O1.4
_space_group_IT_number 225
_space_group_name_H-M_alt 'F m -3 m'
_symmetry_space_group_name_Hall '-F 4 2 3'
_symmetry_space_group_name_H-M 'F m -3 m'
_cell_angle_alpha 90
_cell_angle_beta 90
_cell_angle_gamma 90
_cell_formula_units_Z 4
_cell_length_a 5.532(1)
_cell_length_b 5.532(1)
_cell_length_c 5.532(1)
_cell_volume 169.30(5)
_cod_data_source_file Pb0.33Bi0.67O1.4.cif
_cod_data_source_block Pb0.33Bi0.67O1.4
_cod_original_formula_sum 'Pb0.333 Bi0.667 O1.4'
_cod_database_code 1544911

loop_
_space_group_symop_operation_xyz
'x, y, z'
'-x, -y, -z'
'-x, -y, z'
'x, y, -z'
'-x, y, -z'
'x, -y, z'
'x, -y, -z'
'-x, y, z'
'z, x, y'
'-z, -x, -y'
'z, -x, -y'
'-z, x, y'
'-z, -x, y'
'z, x, -y'
'-z, x, -y'
'z, -x, y'
'y, z, x'
'-y, -z, -x'
'-y, z, -x'
'y, -z, x'
'y, -z, -x'
'-y, z, x'
'-y, -z, x'
'y, z, -x'
'y, x, -z'
'-y, -x, z'
'-y, -x, -z'
'y, x, z'
'y, -x, z'
'-y, x, -z'
'-y, x, z'
'y, -x, -z'
'x, z, -y'
'-x, -z, y'
'-x, z, y'
'x, -z, -y'
'-x, -z, -y'
'x, z, y'
'x, -z, y'
'-x, z, -y'
'z, y, -x'
'-z, -y, x'
'z, -y, x'
'-z, y, -x'
'-z, y, x'
'z, -y, -x'
'-z, -y, -x'
'z, y, x'
'x, y+1/2, z+1/2'
'-x, -y+1/2, -z+1/2'
'-x, -y+1/2, z+1/2'
'x, y+1/2, -z+1/2'
'-x, y+1/2, -z+1/2'
'x, -y+1/2, z+1/2'
'x, -y+1/2, -z+1/2'
'-x, y+1/2, z+1/2'
'z, x+1/2, y+1/2'
'-z, -x+1/2, -y+1/2'
'z, -x+1/2, -y+1/2'
'-z, x+1/2, y+1/2'
'-z, -x+1/2, y+1/2'
'z, x+1/2, -y+1/2'
'-z, x+1/2, -y+1/2'
'z, -x+1/2, y+1/2'
'y, z+1/2, x+1/2'
'-y, -z+1/2, -x+1/2'
'-y, z+1/2, -x+1/2'
'y, -z+1/2, x+1/2'
'y, -z+1/2, -x+1/2'
'-y, z+1/2, x+1/2'
'-y, -z+1/2, x+1/2'
'y, z+1/2, -x+1/2'
'y, x+1/2, -z+1/2'
'-y, -x+1/2, z+1/2'
'-y, -x+1/2, -z+1/2'
'y, x+1/2, z+1/2'
'y, -x+1/2, z+1/2'
'-y, x+1/2, -z+1/2'
'-y, x+1/2, z+1/2'
'y, -x+1/2, -z+1/2'
'x, z+1/2, -y+1/2'
'-x, -z+1/2, y+1/2'
'-x, z+1/2, y+1/2'
'x, -z+1/2, -y+1/2'
'-x, -z+1/2, -y+1/2'
'x, z+1/2, y+1/2'
'x, -z+1/2, y+1/2'
'-x, z+1/2, -y+1/2'
'z, y+1/2, -x+1/2'
'-z, -y+1/2, x+1/2'
'z, -y+1/2, x+1/2'
'-z, y+1/2, -x+1/2'
'-z, y+1/2, x+1/2'
'z, -y+1/2, -x+1/2'
'-z, -y+1/2, -x+1/2'
'z, y+1/2, x+1/2'
'x+1/2, y, z+1/2'
'-x+1/2, -y, -z+1/2'
'-x+1/2, -y, z+1/2'
'x+1/2, y, -z+1/2'
'-x+1/2, y, -z+1/2'
'x+1/2, -y, z+1/2'
'x+1/2, -y, -z+1/2'
'-x+1/2, y, z+1/2'
'z+1/2, x, y+1/2'
'-z+1/2, -x, -y+1/2'
'z+1/2, -x, -y+1/2'
'-z+1/2, x, y+1/2'
'-z+1/2, -x, y+1/2'
'z+1/2, x, -y+1/2'
'-z+1/2, x, -y+1/2'
'z+1/2, -x, y+1/2'
'y+1/2, z, x+1/2'
'-y+1/2, -z, -x+1/2'
'-y+1/2, z, -x+1/2'
'y+1/2, -z, x+1/2'
'y+1/2, -z, -x+1/2'
'-y+1/2, z, x+1/2'
'-y+1/2, -z, x+1/2'
'y+1/2, z, -x+1/2'
'y+1/2, x, -z+1/2'
'-y+1/2, -x, z+1/2'
'-y+1/2, -x, -z+1/2'
'y+1/2, x, z+1/2'
'y+1/2, -x, z+1/2'
'-y+1/2, x, -z+1/2'
'-y+1/2, x, z+1/2'
'y+1/2, -x, -z+1/2'
'x+1/2, z, -y+1/2'
'-x+1/2, -z, y+1/2'
'-x+1/2, z, y+1/2'
'x+1/2, -z, -y+1/2'
'-x+1/2, -z, -y+1/2'
'x+1/2, z, y+1/2'
'x+1/2, -z, y+1/2'
'-x+1/2, z, -y+1/2'
'z+1/2, y, -x+1/2'
'-z+1/2, -y, x+1/2'
'z+1/2, -y, x+1/2'
'-z+1/2, y, -x+1/2'
'-z+1/2, y, x+1/2'
'z+1/2, -y, -x+1/2'
'-z+1/2, -y, -x+1/2'
'z+1/2, y, x+1/2'
'x+1/2, y+1/2, z'
'-x+1/2, -y+1/2, -z'
'-x+1/2, -y+1/2, z'
'x+1/2, y+1/2, -z'
'-x+1/2, y+1/2, -z'
'x+1/2, -y+1/2, z'
'x+1/2, -y+1/2, -z'
'-x+1/2, y+1/2, z'
'z+1/2, x+1/2, y'
'-z+1/2, -x+1/2, -y'
'z+1/2, -x+1/2, -y'
'-z+1/2, x+1/2, y'
'-z+1/2, -x+1/2, y'
'z+1/2, x+1/2, -y'
'-z+1/2, x+1/2, -y'
'z+1/2, -x+1/2, y'
'y+1/2, z+1/2, x'
'-y+1/2, -z+1/2, -x'
'-y+1/2, z+1/2, -x'
'y+1/2, -z+1/2, x'
'y+1/2, -z+1/2, -x'
'-y+1/2, z+1/2, x'
'-y+1/2, -z+1/2, x'
'y+1/2, z+1/2, -x'
'y+1/2, x+1/2, -z'
'-y+1/2, -x+1/2, z'
'-y+1/2, -x+1/2, -z'
'y+1/2, x+1/2, z'
'y+1/2, -x+1/2, z'
'-y+1/2, x+1/2, -z'
'-y+1/2, x+1/2, z'
'y+1/2, -x+1/2, -z'
'x+1/2, z+1/2, -y'
'-x+1/2, -z+1/2, y'
'-x+1/2, z+1/2, y'
'x+1/2, -z+1/2, -y'
'-x+1/2, -z+1/2, -y'
'x+1/2, z+1/2, y'
'x+1/2, -z+1/2, y'
'-x+1/2, z+1/2, -y'
'z+1/2, y+1/2, -x'
'-z+1/2, -y+1/2, x'
'z+1/2, -y+1/2, x'
'-z+1/2, y+1/2, -x'
'-z+1/2, y+1/2, x'
'z+1/2, -y+1/2, -x'
'-z+1/2, -y+1/2, -x'
'z+1/2, y+1/2, x'

loop_
_atom_site_label
_atom_site_occupancy
_atom_site_fract_x
_atom_site_fract_y
_atom_site_fract_z
_atom_site_adp_type
_atom_site_B_iso_or_equiv
_atom_site_type_symbol
PbBi 0.3333 0.000000 0.000000 0.000000 Biso 1.000000 Pb
PbBi 0.6667 0.000000 0.000000 0.000000 Biso 1.000000 Bi
O 0.1700 0.2970(10) 0.2970(10) 0.2970(10) Biso 1.000000 O
